data_4073651
loop_
_publ_author_name
'Baya, Miguel'
'Eguillor, Beatriz'
'Esteruelas, Miguel A.'
'Lled\'os, Agust\'i'
'Oliv\'an, Montserrat'
'O\~nate, Enrique'

_publ_section_title
;
 Coordination and Rupture of Methyl C(sp3)&#x2212;H Bonds in
 Osmium&#x2212;Polyhydride Complexes with \d Agostic Interaction
;
_journal_issue 21
_journal_name_full Organometallics
_journal_page_first 5140
_journal_paper_doi 10.1021/om700509d
_journal_volume 26
_journal_year 2007
_chemical_formula_sum 'C28 H54 B F4 N Os P2'
_chemical_formula_weight 743.67
_chemical_name_systematic
; 
 ? 
;
_space_group_IT_number 2
_symmetry_cell_setting triclinic
_symmetry_space_group_name_Hall '-P 1'
_symmetry_space_group_name_H-M 'P -1'
_atom_sites_solution_hydrogens geom
_atom_sites_solution_primary direct
_atom_sites_solution_secondary difmap
_audit_creation_method SHELXL-97
_cell_angle_alpha 77.477(2)
_cell_angle_beta 79.399(2)
_cell_angle_gamma 70.940(2)
_cell_formula_units_Z 2
_cell_length_a 8.5609(13)
_cell_length_b 11.7715(17)
_cell_length_c 17.222(3)
_cell_measurement_reflns_used 918
_cell_measurement_temperature 100(2)
_cell_measurement_theta_max 26
_cell_measurement_theta_min 2
_cell_volume 1589.3(4)
_computing_cell_refinement 'SAINT+ v. 6.1 (Bruker AXS, 2000)'
_computing_data_collection 'SMART v. 5.625 (Bruker AXS, 2000)'
_computing_data_reduction 'SAINT+ v. 6.1 (Bruker AXS, 2000)'
_computing_molecular_graphics 'XP, SHELXTL v. 6.1 (Bruker, 2000)'
_computing_publication_material 'XCIF, SHELXTL v. 6.1 (Bruker, 2000)'
_computing_structure_refinement 'SHELXL-97 (Sheldrick, 1997)'
_computing_structure_solution 'SHELXS-97 (Sheldrick, 1990)'
_diffrn_ambient_temperature 373(2)
_diffrn_detector_area_resol_mean 8.26
_diffrn_measured_fraction_theta_full 0.987
_diffrn_measured_fraction_theta_max 0.912
_diffrn_measurement_device_type 'Bruker SMART APEX CCD system'
_diffrn_measurement_method '\w rotations with narrow frames'
_diffrn_radiation_monochromator graphite
_diffrn_radiation_source 'fine-focus sealed tube'
_diffrn_radiation_type MoK\a
_diffrn_radiation_wavelength 0.71073
_diffrn_reflns_av_R_equivalents 0.0324
_diffrn_reflns_av_sigmaI/netI 0.0591
_diffrn_reflns_limit_h_max 11
_diffrn_reflns_limit_h_min -11
_diffrn_reflns_limit_k_max 15
_diffrn_reflns_limit_k_min -15
_diffrn_reflns_limit_l_max 23
_diffrn_reflns_limit_l_min -22
_diffrn_reflns_number 19781
_diffrn_reflns_theta_full 27.50
_diffrn_reflns_theta_max 28.82
_diffrn_reflns_theta_min 1.86
_diffrn_standards_decay_% 'no decay'
_exptl_absorpt_coefficient_mu 4.154
_exptl_absorpt_correction_T_max 0.643
_exptl_absorpt_correction_T_min 0.487
_exptl_absorpt_correction_type multi-scan
_exptl_absorpt_process_details
;
Absorption correction performed with SADABS program. This is based on the
method of Blessing: Blessing, R. H., Acta Crystallogr., Sect. A 1995, 51, 33.

SADABS: Area-Detector Absorption Correction. Bruker-AXS 
within SAINT+ package, v. 6.1 (2000).
;
_exptl_crystal_colour yellow
_exptl_crystal_density_diffrn 1.554
_exptl_crystal_density_method 'not measured'
_exptl_crystal_description 'irregular block'
_exptl_crystal_F_000 752
_exptl_crystal_size_max 0.24
_exptl_crystal_size_mid 0.12
_exptl_crystal_size_min 0.08
_refine_diff_density_max 2.048
_refine_diff_density_min -0.915
_refine_diff_density_rms 0.119
_refine_ls_extinction_method none
_refine_ls_goodness_of_fit_ref 0.949
_refine_ls_hydrogen_treatment mixed
_refine_ls_matrix_type full
_refine_ls_number_parameters 359
_refine_ls_number_reflns 7584
_refine_ls_number_restraints 23
_refine_ls_restrained_S_all 0.973
_refine_ls_R_factor_all 0.0366
_refine_ls_R_factor_gt 0.0284
_refine_ls_shift/su_max 0.002
_refine_ls_shift/su_mean 0.000
_refine_ls_structure_factor_coef Fsqd
_refine_ls_weighting_details 'calc w=1/[\s^2^(Fo^2^)+(0.0206P)^2^+0.0000P] where P=(Fo^2^+2Fc^2^)/3'
_refine_ls_weighting_scheme calc
_refine_ls_wR_factor_gt 0.0562
_refine_ls_wR_factor_ref 0.0575
_reflns_number_gt 6499
_reflns_number_total 7584
_reflns_threshold_expression >2sigma(I)
_cod_data_source_file om700509d-file001.cif
_cod_data_source_block mae209as
_cod_original_sg_symbol_H-M P-1
_cod_database_code 4073651

loop_
_symmetry_equiv_pos_as_xyz
'x, y, z'
'-x, -y, -z'

loop_
_atom_site_label
_atom_site_type_symbol
_atom_site_fract_x
_atom_site_fract_y
_atom_site_fract_z
_atom_site_U_iso_or_equiv
_atom_site_adp_type
_atom_site_occupancy
_atom_site_symmetry_multiplicity
_atom_site_calc_flag
_atom_site_refinement_flags
_atom_site_disorder_assembly
_atom_site_disorder_group
Os Os 0.824177(19) 0.848848(13) 0.726125(9) 0.01725(5) Uani 1 1 d D . .
H01 H 0.8984(13) 0.9443(14) 0.6724(8) 0.035(11) Uiso 1 1 d D . .
H02 H 0.7726 0.9273 0.6392 0.059(14) Uiso 1 1 d RD . .
H03 H 0.6355 0.8716 0.7288 0.050 Uiso 1 1 d RD . .
P1 P 0.96295(12) 0.69876(8) 0.64410(6) 0.0185(2) Uani 1 1 d . . .
P2 P 0.65877(12) 1.02583(8) 0.77782(6) 0.0193(2) Uani 1 1 d . . .
N N 0.7825(4) 0.7272(3) 0.83716(17) 0.0188(6) Uani 1 1 d . . .
C1 C 0.6562(4) 0.6811(3) 0.8502(2) 0.0207(8) Uani 1 1 d . . .
H1 H 0.6017 0.6870 0.8068 0.025 Uiso 1 1 calc R . .
C2 C 0.5996(5) 0.6239(3) 0.9252(2) 0.0243(8) Uani 1 1 d . . .
H2 H 0.5103 0.5931 0.9304 0.029 Uiso 1 1 calc R . .
C3 C 0.6748(5) 0.6136(3) 0.9901(2) 0.0263(9) Uani 1 1 d . . .
H3 H 0.6334 0.5810 1.0408 0.032 Uiso 1 1 calc R . .
C4 C 0.8175(5) 0.6532(3) 0.9792(2) 0.0213(8) Uani 1 1 d . . .
C5 C 0.8709(4) 0.7079(3) 0.9019(2) 0.0182(8) Uani 1 1 d . . .
C6 C 0.9095(5) 0.6371(3) 1.0428(2) 0.0249(9) Uani 1 1 d . . .
H6 H 0.8734 0.6028 1.0941 0.030 Uiso 1 1 calc R . .
C7 C 1.0503(5) 0.6711(3) 1.0299(2) 0.0269(9) Uani 1 1 d . . .
H7 H 1.1103 0.6602 1.0722 0.032 Uiso 1 1 calc R . .
C8 C 1.1049(5) 0.7225(3) 0.9530(2) 0.0252(9) Uani 1 1 d . . .
H8 H 1.2025 0.7442 0.9450 0.030 Uiso 1 1 calc R . .
C9 C 1.0195(4) 0.7422(3) 0.8888(2) 0.0201(8) Uani 1 1 d . . .
C10 C 1.0858(5) 0.7900(4) 0.8069(2) 0.0225(8) Uani 1 1 d . . .
H10B H 1.131(5) 0.729(4) 0.778(2) 0.029(11) Uiso 1 1 d . . .
H10A H 1.009(6) 0.848(4) 0.784(3) 0.050(14) Uiso 1 1 d . . .
H10C H 1.177(5) 0.822(3) 0.809(2) 0.032(11) Uiso 1 1 d . . .
C11 C 0.8893(4) 0.7392(3) 0.5442(2) 0.0222(8) Uani 1 1 d . . .
H11 H 0.9499 0.6711 0.5156 0.027 Uiso 1 1 calc R . .
C12 C 0.9229(5) 0.8539(4) 0.4918(2) 0.0307(9) Uani 1 1 d . . .
H12A H 0.8805 0.8684 0.4415 0.046 Uiso 1 1 calc R . .
H12B H 1.0407 0.8425 0.4824 0.046 Uiso 1 1 calc R . .
H12C H 0.8686 0.9226 0.5186 0.046 Uiso 1 1 calc R . .
C13 C 0.7042(5) 0.7504(4) 0.5516(2) 0.0291(9) Uani 1 1 d . . .
H13A H 0.6391 0.8235 0.5720 0.044 Uiso 1 1 calc R . .
H13B H 0.6826 0.6811 0.5875 0.044 Uiso 1 1 calc R . .
H13C H 0.6748 0.7537 0.4998 0.044 Uiso 1 1 calc R . .
C14 C 0.9248(5) 0.5491(3) 0.6834(2) 0.0217(8) Uani 1 1 d . . .
H14 H 0.8080 0.5688 0.7071 0.026 Uiso 1 1 calc R . .
C15 C 1.0245(5) 0.4802(3) 0.7533(2) 0.0268(9) Uani 1 1 d . . .
H15A H 0.9800 0.4159 0.7823 0.040 Uiso 1 1 calc R . .
H15B H 1.0171 0.5353 0.7885 0.040 Uiso 1 1 calc R . .
H15C H 1.1390 0.4460 0.7331 0.040 Uiso 1 1 calc R . .
C16 C 0.9418(5) 0.4629(3) 0.6252(2) 0.0318(10) Uani 1 1 d . . .
H16A H 1.0569 0.4320 0.6046 0.048 Uiso 1 1 calc R . .
H16B H 0.8784 0.5065 0.5816 0.048 Uiso 1 1 calc R . .
H16C H 0.9009 0.3962 0.6528 0.048 Uiso 1 1 calc R . .
C17 C 1.1931(4) 0.6640(3) 0.6244(2) 0.0243(8) Uani 1 1 d . . .
H17 H 1.2345 0.6173 0.6748 0.029 Uiso 1 1 calc R . .
C18 C 1.2543(5) 0.7772(3) 0.6069(2) 0.0287(9) Uani 1 1 d . . .
H18A H 1.3694 0.7529 0.6150 0.043 Uiso 1 1 calc R . .
H18B H 1.1895 0.8328 0.6423 0.043 Uiso 1 1 calc R . .
H18C H 1.2422 0.8163 0.5524 0.043 Uiso 1 1 calc R . .
C19 C 1.2805(5) 0.5831(4) 0.5615(3) 0.0346(10) Uani 1 1 d . . .
H19A H 1.2446 0.6240 0.5103 0.052 Uiso 1 1 calc R . .
H19B H 1.2530 0.5078 0.5762 0.052 Uiso 1 1 calc R . .
H19C H 1.3988 0.5664 0.5583 0.052 Uiso 1 1 calc R . .
C20 C 0.5174(5) 1.1387(3) 0.7075(2) 0.0244(9) Uani 1 1 d . . .
H20 H 0.4320 1.1935 0.7400 0.029 Uiso 1 1 calc R . .
C21 C 0.4258(5) 1.0810(4) 0.6666(3) 0.0370(11) Uani 1 1 d . . .
H21A H 0.3313 1.1426 0.6457 0.056 Uiso 1 1 calc R . .
H21B H 0.3891 1.0195 0.7048 0.056 Uiso 1 1 calc R . .
H21C H 0.4996 1.0445 0.6236 0.056 Uiso 1 1 calc R . .
C22 C 0.6003(5) 1.2187(4) 0.6430(2) 0.0377(11) Uani 1 1 d . . .
H22A H 0.6930 1.1680 0.6133 0.057 Uiso 1 1 calc R . .
H22B H 0.6389 1.2686 0.6676 0.057 Uiso 1 1 calc R . .
H22C H 0.5213 1.2698 0.6074 0.057 Uiso 1 1 calc R . .
C23 C 0.7723(5) 1.1183(3) 0.8069(2) 0.0254(9) Uani 1 1 d . . .
H23 H 0.6939 1.1995 0.8106 0.030 Uiso 1 1 calc R . .
C24 C 0.8356(5) 1.0638(4) 0.8896(2) 0.0328(10) Uani 1 1 d . . .
H24A H 0.9127 0.9839 0.8878 0.049 Uiso 1 1 calc R . .
H24B H 0.7431 1.0585 0.9297 0.049 Uiso 1 1 calc R . .
H24C H 0.8905 1.1154 0.9026 0.049 Uiso 1 1 calc R . .
C25 C 0.9219(5) 1.1346(4) 0.7459(2) 0.0321(10) Uani 1 1 d . . .
H25A H 0.9607 1.1956 0.7583 0.048 Uiso 1 1 calc R . .
H25B H 0.8887 1.1596 0.6929 0.048 Uiso 1 1 calc R . .
H25C H 1.0097 1.0587 0.7482 0.048 Uiso 1 1 calc R . .
C26 C 0.5097(5) 1.0065(3) 0.8698(2) 0.0240(8) Uani 1 1 d . . .
H26 H 0.5756 0.9485 0.9104 0.029 Uiso 1 1 calc R . .
C27 C 0.4195(5) 1.1218(4) 0.9061(2) 0.0323(10) Uani 1 1 d . . .
H27A H 0.3525 1.1815 0.8683 0.048 Uiso 1 1 calc R . .
H27B H 0.4998 1.1539 0.9186 0.048 Uiso 1 1 calc R . .
H27C H 0.3495 1.1024 0.9542 0.048 Uiso 1 1 calc R . .
C28 C 0.3786(5) 0.9506(4) 0.8587(3) 0.0333(10) Uani 1 1 d . . .
H28A H 0.3349 0.9145 0.9100 0.050 Uiso 1 1 calc R . .
H28B H 0.4287 0.8892 0.8254 0.050 Uiso 1 1 calc R . .
H28C H 0.2899 1.0132 0.8337 0.050 Uiso 1 1 calc R . .
B B 0.4985(5) 0.4733(3) 0.7819(2) 0.0268(10) Uani 1 1 d D . .
F1A F 0.4143(5) 0.3852(4) 0.7962(3) 0.0206(11) Uiso 0.50 1 d PD A 1
F2A F 0.4003(6) 0.5783(4) 0.8095(3) 0.0288(13) Uiso 0.50 1 d PD A 1
F3A F 0.6472(7) 0.4250(6) 0.8169(4) 0.030(2) Uiso 0.50 1 d PD A 1
F4A F 0.5520(6) 0.4982(4) 0.7001(2) 0.0296(12) Uiso 0.50 1 d PD A 1
F1B F 0.4301(8) 0.3901(5) 0.7667(4) 0.055(2) Uiso 0.50 1 d PD A 2
F2B F 0.3695(6) 0.5520(5) 0.8294(3) 0.0376(15) Uiso 0.50 1 d PD A 2
F3B F 0.6264(7) 0.4183(6) 0.8287(4) 0.033(2) Uiso 0.50 1 d PD A 2
F4B F 0.5349(7) 0.5461(5) 0.7108(3) 0.0535(18) Uiso 0.50 1 d PD A 2

loop_
_atom_site_aniso_label
_atom_site_aniso_U_11
_atom_site_aniso_U_22
_atom_site_aniso_U_33
_atom_site_aniso_U_23
_atom_site_aniso_U_13
_atom_site_aniso_U_12
Os 0.01990(8) 0.01902(8) 0.01407(7) -0.00409(5) -0.00101(5) -0.00720(5)
P1 0.0199(5) 0.0214(5) 0.0152(5) -0.0047(4) -0.0012(4) -0.0072(4)
P2 0.0228(5) 0.0193(5) 0.0158(5) -0.0035(4) -0.0011(4) -0.0066(4)
N 0.0198(16) 0.0206(16) 0.0186(16) -0.0073(12) -0.0015(13) -0.0072(13)
C1 0.0193(19) 0.0196(19) 0.023(2) -0.0080(15) -0.0005(16) -0.0044(15)
C2 0.023(2) 0.023(2) 0.028(2) -0.0054(16) 0.0008(17) -0.0103(16)
C3 0.032(2) 0.021(2) 0.023(2) -0.0037(16) 0.0038(17) -0.0087(17)
C4 0.028(2) 0.0147(18) 0.0196(19) -0.0062(14) -0.0008(16) -0.0036(16)
C5 0.0233(19) 0.0141(17) 0.0169(18) -0.0059(14) -0.0028(15) -0.0029(15)
C6 0.034(2) 0.022(2) 0.0159(19) -0.0045(15) -0.0025(17) -0.0040(17)
C7 0.031(2) 0.027(2) 0.023(2) -0.0090(16) -0.0088(18) -0.0029(18)
C8 0.025(2) 0.024(2) 0.027(2) -0.0068(16) -0.0050(17) -0.0058(17)
C9 0.0221(19) 0.0161(18) 0.021(2) -0.0074(15) -0.0014(16) -0.0025(15)
C10 0.019(2) 0.027(2) 0.024(2) -0.0070(18) -0.0050(17) -0.0062(18)
C11 0.025(2) 0.028(2) 0.0143(18) -0.0054(15) -0.0006(16) -0.0089(17)
C12 0.038(2) 0.036(2) 0.018(2) -0.0012(17) -0.0009(18) -0.015(2)
C13 0.028(2) 0.042(2) 0.020(2) -0.0050(18) -0.0069(17) -0.0130(19)
C14 0.025(2) 0.0229(19) 0.0188(19) -0.0047(15) -0.0028(16) -0.0083(16)
C15 0.040(2) 0.022(2) 0.020(2) -0.0032(16) -0.0051(18) -0.0101(18)
C16 0.043(3) 0.026(2) 0.030(2) -0.0083(18) -0.007(2) -0.0120(19)
C17 0.021(2) 0.030(2) 0.023(2) -0.0071(16) -0.0008(16) -0.0082(17)
C18 0.025(2) 0.037(2) 0.026(2) -0.0084(18) 0.0024(17) -0.0129(18)
C19 0.026(2) 0.041(3) 0.039(3) -0.018(2) 0.0041(19) -0.010(2)
C20 0.024(2) 0.026(2) 0.019(2) -0.0017(16) -0.0029(16) -0.0032(17)
C21 0.039(3) 0.040(3) 0.030(2) 0.0005(19) -0.014(2) -0.009(2)
C22 0.048(3) 0.029(2) 0.029(2) 0.0053(18) -0.008(2) -0.007(2)
C23 0.032(2) 0.0195(19) 0.027(2) -0.0049(16) -0.0044(18) -0.0091(17)
C24 0.042(3) 0.032(2) 0.033(2) -0.0104(19) -0.010(2) -0.017(2)
C25 0.037(2) 0.027(2) 0.038(3) -0.0053(18) -0.002(2) -0.0188(19)
C26 0.030(2) 0.024(2) 0.018(2) -0.0044(15) 0.0002(16) -0.0092(17)
C27 0.038(2) 0.030(2) 0.025(2) -0.0099(18) 0.0072(19) -0.0085(19)
C28 0.029(2) 0.034(2) 0.035(3) -0.0072(19) 0.0042(19) -0.0092(19)
B 0.026(2) 0.024(2) 0.034(3) -0.006(2) -0.006(2) -0.011(2)

loop_
_atom_type_symbol
_atom_type_description
_atom_type_scat_dispersion_real
_atom_type_scat_dispersion_imag
_atom_type_scat_source
C C 0.0033 0.0016 'International Tables Vol C Tables 4.2.6.8 and 6.1.1.4'
H H 0.0000 0.0000 'International Tables Vol C Tables 4.2.6.8 and 6.1.1.4'
B B 0.0013 0.0007 'International Tables Vol C Tables 4.2.6.8 and 6.1.1.4'
N N 0.0061 0.0033 'International Tables Vol C Tables 4.2.6.8 and 6.1.1.4'
F F 0.0171 0.0103 'International Tables Vol C Tables 4.2.6.8 and 6.1.1.4'
P P 0.1023 0.0942 'International Tables Vol C Tables 4.2.6.8 and 6.1.1.4'
Os Os -1.2165 7.6030 'International Tables Vol C Tables 4.2.6.8 and 6.1.1.4'

loop_
_geom_angle_atom_site_label_1
_geom_angle_atom_site_label_2
_geom_angle_atom_site_label_3
_geom_angle
N Os P2 93.64(8)
N Os P1 98.12(8)
P2 Os P1 165.63(3)
N Os H01 154.7(5)
P2 Os H01 79.2(7)
P1 Os H01 93.3(7)
N Os H02 152.1
P2 Os H02 85.4
P1 Os H02 80.3
H01 Os H02 52.3
N Os H03 80.9
P2 Os H03 66.3
P1 Os H03 107.4
H01 Os H03 117.0
H02 Os H03 73.2
N Os H10A 79.8(12)
P2 Os H10A 88.2(13)
P1 Os H10A 102.0(13)
H01 Os H10A 75.8(13)
H02 Os H10A 128.0
H03 Os H10A 146.7
C11 P1 C14 102.34(16)
C11 P1 C17 105.69(17)
C14 P1 C17 105.25(17)
C11 P1 Os 112.61(12)
C14 P1 Os 113.94(12)
C17 P1 Os 115.76(12)
C26 P2 C23 101.71(17)
C26 P2 C20 101.45(17)
C23 P2 C20 103.51(17)
C26 P2 Os 117.50(12)
C23 P2 Os 116.44(13)
C20 P2 Os 114.05(13)
C1 N C5 116.6(3)
C1 N Os 120.7(2)
C5 N Os 122.0(2)
N C1 C2 124.2(3)
N C1 H1 117.9
C2 C1 H1 117.9
C3 C2 C1 120.0(4)
C3 C2 H2 120.0
C1 C2 H2 120.0
C2 C3 C4 118.6(4)
C2 C3 H3 120.7
C4 C3 H3 120.7
C6 C4 C5 119.4(4)
C6 C4 C3 121.8(3)
C5 C4 C3 118.8(3)
N C5 C4 121.4(3)
N C5 C9 119.0(3)
C4 C5 C9 119.6(3)
C7 C6 C4 120.6(4)
C7 C6 H6 119.7
C4 C6 H6 119.7
C6 C7 C8 119.9(4)
C6 C7 H7 120.1
C8 C7 H7 120.1
C9 C8 C7 122.3(4)
C9 C8 H8 118.8
C7 C8 H8 118.8
C8 C9 C5 118.2(3)
C8 C9 C10 121.1(4)
C5 C9 C10 120.6(3)
C9 C10 H10B 110(2)
C9 C10 H10A 111(3)
H10B C10 H10A 111(4)
C9 C10 H10C 110(2)
H10B C10 H10C 106(3)
H10A C10 H10C 108(4)
C13 C11 C12 109.9(3)
C13 C11 P1 111.1(2)
C12 C11 P1 115.0(3)
C13 C11 H11 106.8
C12 C11 H11 106.8
P1 C11 H11 106.8
C11 C12 H12A 109.5
C11 C12 H12B 109.5
H12A C12 H12B 109.5
C11 C12 H12C 109.5
H12A C12 H12C 109.5
H12B C12 H12C 109.5
C11 C13 H13A 109.5
C11 C13 H13B 109.5
H13A C13 H13B 109.5
C11 C13 H13C 109.5
H13A C13 H13C 109.5
H13B C13 H13C 109.5
C15 C14 C16 109.8(3)
C15 C14 P1 111.0(3)
C16 C14 P1 119.4(3)
C15 C14 H14 105.1
C16 C14 H14 105.1
P1 C14 H14 105.1
C14 C15 H15A 109.5
C14 C15 H15B 109.5
H15A C15 H15B 109.5
C14 C15 H15C 109.5
H15A C15 H15C 109.5
H15B C15 H15C 109.5
C14 C16 H16A 109.5
C14 C16 H16B 109.5
H16A C16 H16B 109.5
C14 C16 H16C 109.5
H16A C16 H16C 109.5
H16B C16 H16C 109.5
C19 C17 C18 109.5(3)
C19 C17 P1 116.0(3)
C18 C17 P1 114.1(3)
C19 C17 H17 105.4
C18 C17 H17 105.4
P1 C17 H17 105.4
C17 C18 H18A 109.5
C17 C18 H18B 109.5
H18A C18 H18B 109.5
C17 C18 H18C 109.5
H18A C18 H18C 109.5
H18B C18 H18C 109.5
C17 C19 H19A 109.5
C17 C19 H19B 109.5
H19A C19 H19B 109.5
C17 C19 H19C 109.5
H19A C19 H19C 109.5
H19B C19 H19C 109.5
C22 C20 C21 108.1(3)
C22 C20 P2 114.8(3)
C21 C20 P2 113.4(3)
C22 C20 H20 106.6
C21 C20 H20 106.6
P2 C20 H20 106.6
C20 C21 H21A 109.5
C20 C21 H21B 109.5
H21A C21 H21B 109.5
C20 C21 H21C 109.5
H21A C21 H21C 109.5
H21B C21 H21C 109.5
C20 C22 H22A 109.5
C20 C22 H22B 109.5
H22A C22 H22B 109.5
C20 C22 H22C 109.5
H22A C22 H22C 109.5
H22B C22 H22C 109.5
C25 C23 C24 107.7(3)
C25 C23 P2 113.6(3)
C24 C23 P2 112.4(3)
C25 C23 H23 107.6
C24 C23 H23 107.6
P2 C23 H23 107.6
C23 C24 H24A 109.5
C23 C24 H24B 109.5
H24A C24 H24B 109.5
C23 C24 H24C 109.5
H24A C24 H24C 109.5
H24B C24 H24C 109.5
C23 C25 H25A 109.5
C23 C25 H25B 109.5
H25A C25 H25B 109.5
C23 C25 H25C 109.5
H25A C25 H25C 109.5
H25B C25 H25C 109.5
C27 C26 C28 108.0(3)
C27 C26 P2 115.4(3)
C28 C26 P2 113.5(3)
C27 C26 H26 106.4
C28 C26 H26 106.4
P2 C26 H26 106.4
C26 C27 H27A 109.5
C26 C27 H27B 109.5
H27A C27 H27B 109.5
C26 C27 H27C 109.5
H27A C27 H27C 109.5
H27B C27 H27C 109.5
C26 C28 H28A 109.5
C26 C28 H28B 109.5
H28A C28 H28B 109.5
C26 C28 H28C 109.5
H28A C28 H28C 109.5
H28B C28 H28C 109.5
F2A B F3B 108.3(5)
F2A B F4B 87.5(4)
F3B B F4B 116.1(5)
F2A B F1B 121.5(4)
F3B B F1B 112.1(5)
F4B B F1B 109.5(4)
F2A B F4A 110.6(4)
F3B B F4A 114.0(5)
F4B B F4A 24.7(3)
F1B B F4A 89.3(4)
F2A B F3A 111.1(4)
F3B B F3A 10.7(5)
F4B B F3A 105.5(5)
F1B B F3A 116.6(5)
F4A B F3A 103.7(4)
F2A B F1A 111.5(4)
F3B B F1A 102.2(4)
F4B B F1A 129.2(4)
F1B B F1A 20.5(3)
F4A B F1A 109.9(4)
F3A B F1A 109.8(4)
F2A B F2B 20.6(3)
F3B B F2B 105.7(4)
F4B B F2B 106.5(4)
F1B B F2B 106.3(4)
F4A B F2B 127.6(4)
F3A B F2B 112.0(5)
F1A B F2B 92.8(4)

loop_
_geom_bond_atom_site_label_1
_geom_bond_atom_site_label_2
_geom_bond_distance
Os N 2.175(3)
Os P2 2.3562(10)
Os P1 2.3711(10)
Os H01 1.523(8)
Os H02 1.6325
Os H03 1.5418
Os H10A 2.01(5)
P1 C11 1.853(4)
P1 C14 1.856(4)
P1 C17 1.858(4)
P2 C26 1.865(4)
P2 C23 1.867(4)
P2 C20 1.867(4)
N C1 1.325(4)
N C5 1.399(4)
C1 C2 1.400(5)
C1 H1 0.9300
C2 C3 1.354(5)
C2 H2 0.9300
C3 C4 1.412(5)
C3 H3 0.9300
C4 C6 1.408(5)
C4 C5 1.412(5)
C5 C9 1.422(5)
C6 C7 1.357(5)
C6 H6 0.9300
C7 C8 1.395(5)
C7 H7 0.9300
C8 C9 1.374(5)
C8 H8 0.9300
C9 C10 1.482(5)
C10 H10B 0.91(4)
C10 H10A 0.86(4)
C10 H10C 0.98(4)
C11 C13 1.530(5)
C11 C12 1.533(5)
C11 H11 0.9800
C12 H12A 0.9600
C12 H12B 0.9600
C12 H12C 0.9600
C13 H13A 0.9600
C13 H13B 0.9600
C13 H13C 0.9600
C14 C15 1.529(5)
C14 C16 1.533(5)
C14 H14 0.9800
C15 H15A 0.9600
C15 H15B 0.9600
C15 H15C 0.9600
C16 H16A 0.9600
C16 H16B 0.9600
C16 H16C 0.9600
C17 C19 1.526(5)
C17 C18 1.537(5)
C17 H17 0.9800
C18 H18A 0.9600
C18 H18B 0.9600
C18 H18C 0.9600
C19 H19A 0.9600
C19 H19B 0.9600
C19 H19C 0.9600
C20 C22 1.522(5)
C20 C21 1.527(5)
C20 H20 0.9800
C21 H21A 0.9600
C21 H21B 0.9600
C21 H21C 0.9600
C22 H22A 0.9600
C22 H22B 0.9600
C22 H22C 0.9600
C23 C25 1.536(5)
C23 C24 1.547(5)
C23 H23 0.9800
C24 H24A 0.9600
C24 H24B 0.9600
C24 H24C 0.9600
C25 H25A 0.9600
C25 H25B 0.9600
C25 H25C 0.9600
C26 C27 1.528(5)
C26 C28 1.531(5)
C26 H26 0.9800
C27 H27A 0.9600
C27 H27B 0.9600
C27 H27C 0.9600
C28 H28A 0.9600
C28 H28B 0.9600
C28 H28C 0.9600
B F2A 1.375(5)
B F3B 1.380(6)
B F4B 1.382(5)
B F1B 1.383(6)
B F4A 1.397(5)
B F3A 1.403(6)
B F1A 1.403(5)
B F2B 1.440(5)
